data_4301238
loop_
_publ_author_name
'Hans-Conrad zur Loye'
'Tara J. Hansen'
'Qingbiao Zhao'
'Samuel J. Mugavero'
'Ray L. Withers'
'Mark D. Smith'

_publ_section_title
;
Crystal Growth of Novel Lanthanide-Containing Platinates K4[Ln6Pt2O15] (Ln
= La, Pr, Nd, Sm) with a Unique Framework Structure
;
_journal_name_full 'Inorganic Chemistry'
_journal_page_first 414
_journal_page_last 416
_journal_paper_doi 10.1021/ic801789e
_journal_volume 48
_journal_year 2009
_chemical_formula_moiety 'K3.93 O0.50, O15 Pr6 Pt2'
_chemical_formula_sum 'K3.93 O15.5 Pr6 Pt2'
_chemical_formula_weight 1637.21
_chemical_name_systematic
; 

 ? 

;
_space_group_IT_number 229
_symmetry_cell_setting cubic
_symmetry_space_group_name_Hall '-I 4 2 3'
_symmetry_space_group_name_H-M 'I m -3 m'
_atom_sites_solution_hydrogens none
_atom_sites_solution_primary direct
_atom_sites_solution_secondary difmap
_audit_creation_method SHELXL-97
_cell_angle_alpha 90.00
_cell_angle_beta 90.00
_cell_angle_gamma 90.00
_cell_formula_units_Z 4
_cell_length_a 11.9610(1)
_cell_length_b 11.9610(1)
_cell_length_c 11.9610(1)
_cell_measurement_reflns_used 6224
_cell_measurement_temperature 294(2)
_cell_measurement_theta_max 40.201
_cell_measurement_theta_min 2.408
_cell_volume 1711.21(2)
_computing_cell_refinement 'SAINT-Plus Version 6.45 (Bruker, 2001)'
_computing_data_collection 'SMART Version 5.625 (Bruker, 2001)'
_computing_data_reduction 'SAINT-Plus Version 6.45 (Bruker, 2001)'
_computing_molecular_graphics various
_computing_publication_material 'SHELXTL Version 6.14 (Bruker, 2000)'
_computing_structure_refinement 'SHELXL-97 (Sheldrick, 1997)'
_computing_structure_solution 'SHELXS-97 (Sheldrick, 1990)'
_diffrn_ambient_temperature 294(2)
_diffrn_measured_fraction_theta_full 1.000
_diffrn_measured_fraction_theta_max 1.000
_diffrn_measurement_device_type 'Bruker SMART APEX CCD diffractometer'
_diffrn_measurement_method 'omega scans'
_diffrn_radiation_monochromator graphite
_diffrn_radiation_source 'fine-focus sealed tube'
_diffrn_radiation_type MoK\a
_diffrn_radiation_wavelength 0.71073
_diffrn_reflns_av_R_equivalents 0.0491
_diffrn_reflns_av_sigmaI/netI 0.0164
_diffrn_reflns_limit_h_max 20
_diffrn_reflns_limit_h_min -19
_diffrn_reflns_limit_k_max 19
_diffrn_reflns_limit_k_min -21
_diffrn_reflns_limit_l_max 21
_diffrn_reflns_limit_l_min -17
_diffrn_reflns_number 20348
_diffrn_reflns_theta_full 40.20
_diffrn_reflns_theta_max 40.20
_diffrn_reflns_theta_min 2.41
_exptl_absorpt_coefficient_mu 34.041
_exptl_absorpt_correction_T_max 1.0000
_exptl_absorpt_correction_T_min 0.7752
_exptl_absorpt_correction_type multi-scan
_exptl_absorpt_process_details 'SADABS Version 2.05 (Bruker, 2001)'
_exptl_crystal_colour black
_exptl_crystal_density_diffrn 6.355
_exptl_crystal_density_meas 0
_exptl_crystal_density_method 'not measured'
_exptl_crystal_description cube
_exptl_crystal_F_000 2834
_exptl_crystal_size_max 0.05
_exptl_crystal_size_mid 0.05
_exptl_crystal_size_min 0.05
_refine_diff_density_max 2.157
_refine_diff_density_min -2.245
_refine_diff_density_rms 0.327
_refine_ls_extinction_method none
_refine_ls_goodness_of_fit_ref 1.184
_refine_ls_hydrogen_treatment none
_refine_ls_matrix_type full
_refine_ls_number_parameters 29
_refine_ls_number_reflns 570
_refine_ls_number_restraints 0
_refine_ls_restrained_S_all 1.184
_refine_ls_R_factor_all 0.0293
_refine_ls_R_factor_gt 0.0251
_refine_ls_shift/su_max 0.000
_refine_ls_shift/su_mean 0.000
_refine_ls_structure_factor_coef Fsqd
_refine_ls_weighting_details 'calc w=1/[\s^2^(Fo^2^)+(0.0190P)^2^+34.3525P] where P=(Fo^2^+2Fc^2^)/3'
_refine_ls_weighting_scheme calc
_refine_ls_wR_factor_gt 0.0526
_refine_ls_wR_factor_ref 0.0539
_reflns_number_gt 519
_reflns_number_total 570
_reflns_threshold_expression >2sigma(I)
_cod_data_source_file ic801789e_si_001_2.cif
_cod_data_source_block zq1017as
_cod_depositor_comments
;
The following automatic conversions were performed:
'_symmetry_cell_setting' value 'Cubic' changed to 'cubic' according to
'/home/saulius/struct/CIF-dictionaries/cif_core.dic' dictionary named
'cif_core.dic' version 2.4.1 from 2010-06-29.

Automatic conversion script
Id: cif_fix_enum 1527 2010-12-29 10:47:43Z saulius 
;
_cod_original_formula_sum 'K3.93 O15.50 Pr6 Pt2'
_cod_database_code 4301238

loop_
_symmetry_equiv_pos_as_xyz
'x, y, z'
'-x, -y, z'
'-x, y, -z'
'x, -y, -z'
'z, x, y'
'z, -x, -y'
'-z, -x, y'
'-z, x, -y'
'y, z, x'
'-y, z, -x'
'y, -z, -x'
'-y, -z, x'
'y, x, -z'
'-y, -x, -z'
'y, -x, z'
'-y, x, z'
'x, z, -y'
'-x, z, y'
'-x, -z, -y'
'x, -z, y'
'z, y, -x'
'z, -y, x'
'-z, y, x'
'-z, -y, -x'
'x+1/2, y+1/2, z+1/2'
'-x+1/2, -y+1/2, z+1/2'
'-x+1/2, y+1/2, -z+1/2'
'x+1/2, -y+1/2, -z+1/2'
'z+1/2, x+1/2, y+1/2'
'z+1/2, -x+1/2, -y+1/2'
'-z+1/2, -x+1/2, y+1/2'
'-z+1/2, x+1/2, -y+1/2'
'y+1/2, z+1/2, x+1/2'
'-y+1/2, z+1/2, -x+1/2'
'y+1/2, -z+1/2, -x+1/2'
'-y+1/2, -z+1/2, x+1/2'
'y+1/2, x+1/2, -z+1/2'
'-y+1/2, -x+1/2, -z+1/2'
'y+1/2, -x+1/2, z+1/2'
'-y+1/2, x+1/2, z+1/2'
'x+1/2, z+1/2, -y+1/2'
'-x+1/2, z+1/2, y+1/2'
'-x+1/2, -z+1/2, -y+1/2'
'x+1/2, -z+1/2, y+1/2'
'z+1/2, y+1/2, -x+1/2'
'z+1/2, -y+1/2, x+1/2'
'-z+1/2, y+1/2, x+1/2'
'-z+1/2, -y+1/2, -x+1/2'
'-x, -y, -z'
'x, y, -z'
'x, -y, z'
'-x, y, z'
'-z, -x, -y'
'-z, x, y'
'z, x, -y'
'z, -x, y'
'-y, -z, -x'
'y, -z, x'
'-y, z, x'
'y, z, -x'
'-y, -x, z'
'y, x, z'
'-y, x, -z'
'y, -x, -z'
'-x, -z, y'
'x, -z, -y'
'x, z, y'
'-x, z, -y'
'-z, -y, x'
'-z, y, -x'
'z, -y, -x'
'z, y, x'
'-x+1/2, -y+1/2, -z+1/2'
'x+1/2, y+1/2, -z+1/2'
'x+1/2, -y+1/2, z+1/2'
'-x+1/2, y+1/2, z+1/2'
'-z+1/2, -x+1/2, -y+1/2'
'-z+1/2, x+1/2, y+1/2'
'z+1/2, x+1/2, -y+1/2'
'z+1/2, -x+1/2, y+1/2'
'-y+1/2, -z+1/2, -x+1/2'
'y+1/2, -z+1/2, x+1/2'
'-y+1/2, z+1/2, x+1/2'
'y+1/2, z+1/2, -x+1/2'
'-y+1/2, -x+1/2, z+1/2'
'y+1/2, x+1/2, z+1/2'
'-y+1/2, x+1/2, -z+1/2'
'y+1/2, -x+1/2, -z+1/2'
'-x+1/2, -z+1/2, y+1/2'
'x+1/2, -z+1/2, -y+1/2'
'x+1/2, z+1/2, y+1/2'
'-x+1/2, z+1/2, -y+1/2'
'-z+1/2, -y+1/2, x+1/2'
'-z+1/2, y+1/2, -x+1/2'
'z+1/2, -y+1/2, -x+1/2'
'z+1/2, y+1/2, x+1/2'

loop_
_atom_site_label
_atom_site_type_symbol
_atom_site_fract_x
_atom_site_fract_y
_atom_site_fract_z
_atom_site_U_iso_or_equiv
_atom_site_adp_type
_atom_site_occupancy
_atom_site_symmetry_multiplicity
_atom_site_calc_flag
_atom_site_refinement_flags
_atom_site_disorder_assembly
_atom_site_disorder_group
Pt1 Pt 0.2500 0.2500 0.2500 0.00615(8) Uani 1 12 d S . .
Pr1 Pr 0.0000 0.29790(2) 0.29790(2) 0.00952(8) Uani 1 4 d S . .
O1 O 0.1384(2) 0.1384(2) 0.3119(3) 0.0103(6) Uani 1 2 d S . .
O2 O 0.2500 0.0000 0.5000 0.0153(14) Uani 1 8 d S . .
O3 O 0.0000 0.0000 0.0000 0.058(11) Uiso 1 48 d S . .
K1 K 0.2133(6) 0.0000 0.0000 0.0240(11) Uani 0.702(15) 8 d SP . .
K2 K 0.273(6) 0.0000 0.0000 0.027(9) Uani 0.08 8 d SP . .
K3 K 0.4233(17) 0.0000 0.0000 0.071(6) Uani 0.428(15) 8 d SP . .
K4 K 0.5000 0.0000 0.0000 0.030(6) Uani 0.20 16 d SP . .

loop_
_atom_site_aniso_label
_atom_site_aniso_U_11
_atom_site_aniso_U_22
_atom_site_aniso_U_33
_atom_site_aniso_U_23
_atom_site_aniso_U_13
_atom_site_aniso_U_12
Pt1 0.00615(8) 0.00615(8) 0.00615(8) 0.00053(7) 0.00053(7) 0.00053(7)
Pr1 0.00616(13) 0.01120(10) 0.01120(10) 0.00200(12) 0.000 0.000
O1 0.0084(8) 0.0084(8) 0.0141(15) 0.0015(8) 0.0015(8) 0.0003(10)
O2 0.021(4) 0.0123(19) 0.0123(19) 0.000 0.000 0.000
K1 0.041(3) 0.0154(12) 0.0154(12) 0.000 0.000 0.000
K2 0.07(3) 0.006(8) 0.006(8) 0.000 0.000 0.000
K3 0.186(19) 0.013(2) 0.013(2) 0.000 0.000 0.000
K4 0.047(15) 0.021(8) 0.021(8) 0.000 0.000 0.000

loop_
_atom_type_symbol
_atom_type_description
_atom_type_scat_dispersion_real
_atom_type_scat_dispersion_imag
_atom_type_scat_source
O O 0.0106 0.0060 'International Tables Vol C Tables 4.2.6.8 and 6.1.1.4'
K K 0.2009 0.2494 'International Tables Vol C Tables 4.2.6.8 and 6.1.1.4'
Pr Pr -0.2180 2.8214 'International Tables Vol C Tables 4.2.6.8 and 6.1.1.4'
Pt Pt -1.7033 8.3905 'International Tables Vol C Tables 4.2.6.8 and 6.1.1.4'

loop_
_geom_angle_atom_site_label_1
_geom_angle_atom_site_label_2
_geom_angle_atom_site_label_3
_geom_angle
_geom_angle_site_symmetry_1
_geom_angle_site_symmetry_3
_geom_angle_publ_flag
O1 Pt1 O1 180.0 81 9 ?
O1 Pt1 O1 92.71(14) 81 77 ?
O1 Pt1 O1 87.29(14) 9 77 ?
O1 Pt1 O1 87.29(14) 81 5 ?
O1 Pt1 O1 92.71(14) 9 5 ?
O1 Pt1 O1 180.00(10) 77 5 ?
O1 Pt1 O1 92.71(14) 81 73 ?
O1 Pt1 O1 87.29(14) 9 73 ?
O1 Pt1 O1 92.71(14) 77 73 ?
O1 Pt1 O1 87.29(14) 5 73 ?
O1 Pt1 O1 87.29(14) 81 . ?
O1 Pt1 O1 92.71(14) 9 . ?
O1 Pt1 O1 87.29(14) 77 . ?
O1 Pt1 O1 92.71(14) 5 . ?
O1 Pt1 O1 180.0 73 . ?
O1 Pt1 Pr1 125.533(5) 81 . ?
O1 Pt1 Pr1 54.467(5) 9 . ?
O1 Pt1 Pr1 53.43(10) 77 . ?
O1 Pt1 Pr1 126.57(10) 5 . ?
O1 Pt1 Pr1 125.533(5) 73 . ?
O1 Pt1 Pr1 54.47(5) . . ?
O1 Pt1 Pr1 54.467(5) 81 73 ?
O1 Pt1 Pr1 125.533(5) 9 73 ?
O1 Pt1 Pr1 126.57(10) 77 73 ?
O1 Pt1 Pr1 53.43(10) 5 73 ?
O1 Pt1 Pr1 54.467(5) 73 73 ?
O1 Pt1 Pr1 125.533(5) . 73 ?
Pr1 Pt1 Pr1 180.000(10) . 73 ?
O1 Pt1 Pr1 54.467(5) 81 81 ?
O1 Pt1 Pr1 125.533(5) 9 81 ?
O1 Pt1 Pr1 54.467(5) 77 81 ?
O1 Pt1 Pr1 125.533(5) 5 81 ?
O1 Pt1 Pr1 126.57(10) 73 81 ?
O1 Pt1 Pr1 53.43(10) . 81 ?
Pr1 Pt1 Pr1 71.169(7) . 81 ?
Pr1 Pt1 Pr1 108.831(7) 73 81 ?
O1 Pt1 Pr1 53.43(10) 81 5 ?
O1 Pt1 Pr1 126.57(10) 9 5 ?
O1 Pt1 Pr1 125.533(5) 77 5 ?
O1 Pt1 Pr1 54.467(5) 5 5 ?
O1 Pt1 Pr1 125.533(5) 73 5 ?
O1 Pt1 Pr1 54.467(5) . 5 ?
Pr1 Pt1 Pr1 108.831(7) . 5 ?
Pr1 Pt1 Pr1 71.169(7) 73 5 ?
Pr1 Pt1 Pr1 71.169(7) 81 5 ?
O1 Pt1 Pr1 126.57(10) 81 77 ?
O1 Pt1 Pr1 53.43(10) 9 77 ?
O1 Pt1 Pr1 54.467(5) 77 77 ?
O1 Pt1 Pr1 125.533(5) 5 77 ?
O1 Pt1 Pr1 54.467(5) 73 77 ?
O1 Pt1 Pr1 125.533(5) . 77 ?
Pr1 Pt1 Pr1 71.169(7) . 77 ?
Pr1 Pt1 Pr1 108.831(7) 73 77 ?
Pr1 Pt1 Pr1 108.831(7) 81 77 ?
Pr1 Pt1 Pr1 180.0 5 77 ?
O1 Pt1 Pr1 125.533(5) 81 9 ?
O1 Pt1 Pr1 54.467(5) 9 9 ?
O1 Pt1 Pr1 125.533(5) 77 9 ?
O1 Pt1 Pr1 54.467(5) 5 9 ?
O1 Pt1 Pr1 53.43(10) 73 9 ?
O1 Pt1 Pr1 126.57(10) . 9 ?
Pr1 Pt1 Pr1 108.831(7) . 9 ?
Pr1 Pt1 Pr1 71.169(7) 73 9 ?
Pr1 Pt1 Pr1 180.0 81 9 ?
Pr1 Pt1 Pr1 108.831(7) 5 9 ?
Pr1 Pt1 Pr1 71.169(7) 77 9 ?
O2 Pr1 O2 116.665(15) 9 77 ?
O2 Pr1 O1 76.90(4) 9 77 ?
O2 Pr1 O1 76.90(4) 77 77 ?
O2 Pr1 O1 76.90(4) 9 30_455 ?
O2 Pr1 O1 76.90(4) 77 30_455 ?
O1 Pr1 O1 128.85(16) 77 30_455 ?
O2 Pr1 O1 76.23(8) 9 59 ?
O2 Pr1 O1 138.45(8) 77 59 ?
O1 Pr1 O1 143.12(6) 77 59 ?
O1 Pr1 O1 67.66(13) 30_455 59 ?
O2 Pr1 O1 138.45(8) 9 52 ?
O2 Pr1 O1 76.23(8) 77 52 ?
O1 Pr1 O1 143.12(6) 77 52 ?
O1 Pr1 O1 67.66(13) 30_455 52 ?
O1 Pr1 O1 70.83(16) 59 52 ?
O2 Pr1 O1 76.23(8) 9 9 ?
O2 Pr1 O1 138.45(8) 77 9 ?
O1 Pr1 O1 67.66(13) 77 9 ?
O1 Pr1 O1 143.12(6) 30_455 9 ?
O1 Pr1 O1 81.71(15) 59 9 ?
O1 Pr1 O1 121.83(17) 52 9 ?
O2 Pr1 O1 138.45(8) 9 . ?
O2 Pr1 O1 76.23(8) 77 . ?
O1 Pr1 O1 67.66(13) 77 . ?
O1 Pr1 O1 143.12(6) 30_455 . ?
O1 Pr1 O1 121.83(17) 59 . ?
O1 Pr1 O1 81.71(15) 52 . ?
O1 Pr1 O1 70.83(16) 9 . ?
O2 Pr1 Pt1 97.891(2) 9 28_455 ?
O2 Pr1 Pt1 97.891(2) 77 28_455 ?
O1 Pr1 Pt1 169.58(8) 77 28_455 ?
O1 Pr1 Pt1 40.74(8) 30_455 28_455 ?
O1 Pr1 Pt1 40.67(8) 59 28_455 ?
O1 Pr1 Pt1 40.67(8) 52 28_455 ?
O1 Pr1 Pt1 120.28(8) 9 28_455 ?
O1 Pr1 Pt1 120.28(8) . 28_455 ?
O2 Pr1 Pt1 97.891(2) 9 . ?
O2 Pr1 Pt1 97.891(2) 77 . ?
O1 Pr1 Pt1 40.74(8) 77 . ?
O1 Pr1 Pt1 169.58(8) 30_455 . ?
O1 Pr1 Pt1 120.28(8) 59 . ?
O1 Pr1 Pt1 120.28(8) 52 . ?
O1 Pr1 Pt1 40.67(8) 9 . ?
O1 Pr1 Pt1 40.67(8) . . ?
Pt1 Pr1 Pt1 149.680(14) 28_455 . ?
O2 Pr1 K4 58.333(8) 9 25_455 ?
O2 Pr1 K4 58.333(8) 77 25_455 ?
O1 Pr1 K4 64.42(8) 77 25_455 ?
O1 Pr1 K4 64.42(8) 30_455 25_455 ?
O1 Pr1 K4 119.08(8) 59 25_455 ?
O1 Pr1 K4 119.08(8) 52 25_455 ?
O1 Pr1 K4 119.08(8) 9 25_455 ?
O1 Pr1 K4 119.09(8) . 25_455 ?
Pt1 Pr1 K4 105.160(7) 28_455 25_455 ?
Pt1 Pr1 K4 105.160(7) . 25_455 ?
O2 Pr1 K3 59.53(5) 9 73 ?
O2 Pr1 K3 59.53(5) 77 73 ?
O1 Pr1 K3 49.4(3) 77 73 ?
O1 Pr1 K3 79.4(3) 30_455 73 ?
O1 Pr1 K3 129.7(2) 59 73 ?
O1 Pr1 K3 129.7(2) 52 73 ?
O1 Pr1 K3 107.5(3) 9 73 ?
O1 Pr1 K3 107.5(3) . 73 ?
Pt1 Pr1 K3 120.2(3) 28_455 73 ?
Pt1 Pr1 K3 90.1(3) . 73 ?
K4 Pr1 K3 15.0(3) 25_455 73 ?
Pt1 O1 K2 147.5(18) . 9 ?
Pt1 O1 Pr1 85.84(12) . 81 ?
K2 O1 Pr1 126.7(18) 9 81 ?
Pt1 O1 Pr1 84.86(8) . . ?
K2 O1 Pr1 93.22(16) 9 . ?
Pr1 O1 Pr1 91.67(8) 81 . ?
Pt1 O1 Pr1 84.86(8) . 5 ?
K2 O1 Pr1 93.22(16) 9 5 ?
Pr1 O1 Pr1 91.67(8) 81 5 ?
Pr1 O1 Pr1 168.93(16) . 5 ?
Pt1 O1 K1 131.9(2) . 9 ?
Pr1 O1 K1 142.3(2) 81 9 ?
Pr1 O1 K1 91.89(8) . 9 ?
Pr1 O1 K1 91.89(8) 5 9 ?
Pt1 O1 K3 171.8(4) . 9 ?
Pr1 O1 K3 85.9(4) 81 9 ?
Pr1 O1 K3 95.38(8) . 9 ?
Pr1 O1 K3 95.38(8) 5 9 ?
K1 O1 K3 56.4(4) 9 9 ?
Pt1 O1 K4 157.55(16) . 9 ?
K2 O1 K4 55.0(18) 9 9 ?
Pr1 O1 K4 71.72(9) 81 9 ?
Pr1 O1 K4 95.53(8) . 9 ?
Pr1 O1 K4 95.53(8) 5 9 ?
K1 O1 K4 70.60(15) 9 9 ?
Pr1 O2 Pr1 93.048(3) 34_545 6_556 ?
Pr1 O2 Pr1 93.048(3) 34_545 5 ?
Pr1 O2 Pr1 153.334(15) 6_556 5 ?
Pr1 O2 Pr1 153.334(15) 34_545 81 ?
Pr1 O2 Pr1 93.048(3) 6_556 81 ?
Pr1 O2 Pr1 93.048(3) 5 81 ?
Pr1 O2 K4 76.667(8) 34_545 9 ?
Pr1 O2 K4 103.333(8) 6_556 9 ?
Pr1 O2 K4 103.333(8) 5 9 ?
Pr1 O2 K4 76.667(8) 81 9 ?
Pr1 O2 K4 103.333(8) 34_545 29_545 ?
Pr1 O2 K4 76.667(8) 6_556 29_545 ?
Pr1 O2 K4 76.667(8) 5 29_545 ?
Pr1 O2 K4 103.333(8) 81 29_545 ?
K4 O2 K4 180.0 9 29_545 ?
Pr1 O2 K3 120.4(4) 34_545 77 ?
Pr1 O2 K3 77.26(3) 6_556 77 ?
Pr1 O2 K3 77.26(3) 5 77 ?
Pr1 O2 K3 86.3(4) 81 77 ?
K4 O2 K3 162.9(4) 9 77 ?
Pr1 O2 K3 77.26(3) 34_545 9 ?
Pr1 O2 K3 120.4(4) 6_556 9 ?
Pr1 O2 K3 86.3(4) 5 9 ?
Pr1 O2 K3 77.26(3) 81 9 ?
K4 O2 K3 162.9(4) 29_545 9 ?
K3 O2 K3 156.1(5) 77 9 ?
Pr1 O2 K3 86.3(4) 34_545 29_545 ?
Pr1 O2 K3 77.26(3) 6_556 29_545 ?
Pr1 O2 K3 77.26(3) 5 29_545 ?
Pr1 O2 K3 120.4(4) 81 29_545 ?
K4 O2 K3 162.9(4) 9 29_545 ?
K3 O2 K3 156.1(5) 9 29_545 ?
Pr1 O2 K3 77.26(3) 34_545 57_556 ?
Pr1 O2 K3 86.3(4) 6_556 57_556 ?
Pr1 O2 K3 120.4(4) 5 57_556 ?
Pr1 O2 K3 77.26(3) 81 57_556 ?
K4 O2 K3 162.9(4) 29_545 57_556 ?
K3 O2 K3 156.1(5) 77 57_556 ?
K3 O2 K3 156.1(5) 29_545 57_556 ?
K1 O3 K1 180.0 57 9 ?
K1 O3 K1 90.0 57 53 ?
K1 O3 K1 90.0 9 53 ?
K1 O3 K1 90.0 57 49 ?
K1 O3 K1 90.0 9 49 ?
K1 O3 K1 90.0 53 49 ?
K1 O3 K1 90.0 57 5 ?
K1 O3 K1 90.0 9 5 ?
K1 O3 K1 180.0 53 5 ?
K1 O3 K1 90.0 49 5 ?
K1 O3 K1 90.0 57 . ?
K1 O3 K1 90.0 9 . ?
K1 O3 K1 90.0 53 . ?
K1 O3 K1 180.0 49 . ?
K1 O3 K1 90.0 5 . ?
K1 O3 K2 90.0 57 . ?
K1 O3 K2 90.0 9 . ?
K1 O3 K2 90.0 53 . ?
K1 O3 K2 180.0 49 . ?
K1 O3 K2 90.0 5 . ?
K1 O3 K2 180.0 9 57 ?
K1 O3 K2 90.0 53 57 ?
K1 O3 K2 90.0 49 57 ?
K1 O3 K2 90.0 5 57 ?
K1 O3 K2 90.0 . 57 ?
K2 O3 K2 90.000(2) . 57 ?
K1 O3 K2 90.0 57 49 ?
K1 O3 K2 90.0 9 49 ?
K1 O3 K2 90.0 53 49 ?
K1 O3 K2 90.0 5 49 ?
K1 O3 K2 180.0 . 49 ?
K2 O3 K2 180.0 . 49 ?
K2 O3 K2 90.0 57 49 ?
K1 O3 K2 90.0 57 5 ?
K1 O3 K2 90.0 9 5 ?
K1 O3 K2 180.0 53 5 ?
K1 O3 K2 90.0 49 5 ?
K1 O3 K2 90.0 . 5 ?
K2 O3 K2 90.000(2) . 5 ?
K2 O3 K2 90.0 57 5 ?
K2 O3 K2 90.000(2) 49 5 ?
K1 O3 K2 90.0 57 53 ?
K1 O3 K2 90.0 9 53 ?
K1 O3 K2 90.0 49 53 ?
K1 O3 K2 180.0 5 53 ?
K1 O3 K2 90.0 . 53 ?
K2 O3 K2 90.000(2) . 53 ?
K2 O3 K2 90.0 57 53 ?
K2 O3 K2 90.000(2) 49 53 ?
K2 O3 K2 180.000(2) 5 53 ?
K1 O3 K2 180.0 57 9 ?
K1 O3 K2 90.0 53 9 ?
K1 O3 K2 90.0 49 9 ?
K1 O3 K2 90.0 5 9 ?
K2 O3 K2 90.000(2) . 9 ?
K2 O3 K2 180.000(2) 57 9 ?
K2 O3 K2 90.000(2) 49 9 ?
K2 O3 K2 90.000(2) 5 9 ?
K2 O3 K2 90.000(2) 53 9 ?
K2 K1 O3 180.0 . . ?
K3 K1 O3 180.0 . . ?
K2 K1 O1 63.26(15) . 5 ?
K3 K1 O1 63.26(15) . 5 ?
O3 K1 O1 116.74(15) . 5 ?
K2 K1 O1 63.26(15) . 6 ?
K3 K1 O1 63.26(15) . 6 ?
O3 K1 O1 116.74(15) . 6 ?
O1 K1 O1 126.5(3) 5 6 ?
K2 K1 O1 63.26(15) . 56 ?
K3 K1 O1 63.26(15) . 56 ?
O3 K1 O1 116.74(15) . 56 ?
O1 K1 O1 78.32(12) 5 56 ?
O1 K1 O1 78.32(12) 6 56 ?
K2 K1 O1 63.26(15) . 55 ?
K3 K1 O1 63.26(15) . 55 ?
O3 K1 O1 116.74(15) . 55 ?
O1 K1 O1 78.32(12) 5 55 ?
O1 K1 O1 78.32(12) 6 55 ?
O1 K1 O1 126.5(3) 56 55 ?
O3 K1 K4 180.0 . . ?
O1 K1 K4 63.26(15) 5 . ?
O1 K1 K4 63.26(15) 6 . ?
O1 K1 K4 63.26(15) 56 . ?
O1 K1 K4 63.26(15) 55 . ?
K2 K1 K1 135.0 . 57 ?
K3 K1 K1 135.0 . 57 ?
O3 K1 K1 45.0 . 57 ?
O1 K1 K1 139.88(10) 5 57 ?
O1 K1 K1 82.62(13) 6 57 ?
O1 K1 K1 139.88(10) 56 57 ?
O1 K1 K1 82.62(13) 55 57 ?
K4 K1 K1 135.0 . 57 ?
K2 K1 K1 135.0 . 53 ?
K3 K1 K1 135.0 . 53 ?
O3 K1 K1 45.0 . 53 ?
O1 K1 K1 139.88(10) 5 53 ?
O1 K1 K1 82.62(13) 6 53 ?
O1 K1 K1 82.62(13) 56 53 ?
O1 K1 K1 139.88(10) 55 53 ?
K4 K1 K1 135.0 . 53 ?
K1 K1 K1 60.0 57 53 ?
K2 K1 K1 135.000(1) . 9 ?
K3 K1 K1 135.0 . 9 ?
O3 K1 K1 45.0 . 9 ?
O1 K1 K1 82.62(13) 5 9 ?
O1 K1 K1 139.88(10) 6 9 ?
O1 K1 K1 82.62(13) 56 9 ?
O1 K1 K1 139.88(10) 55 9 ?
K4 K1 K1 135.0 . 9 ?
K1 K1 K1 90.0 57 9 ?
K1 K1 K1 60.0 53 9 ?
K2 K1 K1 135.000(1) . 5 ?
K3 K1 K1 135.0 . 5 ?
O3 K1 K1 45.0 . 5 ?
O1 K1 K1 82.62(13) 5 5 ?
O1 K1 K1 139.88(10) 6 5 ?
O1 K1 K1 139.88(10) 56 5 ?
O1 K1 K1 82.62(13) 55 5 ?
K4 K1 K1 135.0 . 5 ?
K1 K1 K1 60.0 57 5 ?
K1 K1 K1 90.0 53 5 ?
K1 K1 K1 60.0 9 5 ?
K1 K2 K3 180.0 . . ?
K1 K2 O1 101.1(18) . 5 ?
K3 K2 O1 78.9(18) . 5 ?
K1 K2 O1 101.1(18) . 6 ?
K3 K2 O1 78.9(18) . 6 ?
O1 K2 O1 158(4) 5 6 ?
K1 K2 O1 101.1(18) . 56 ?
K3 K2 O1 78.9(18) . 56 ?
O1 K2 O1 87.9(7) 5 56 ?
O1 K2 O1 87.9(7) 6 56 ?
K1 K2 O1 101.1(18) . 55 ?
K3 K2 O1 78.9(18) . 55 ?
O1 K2 O1 87.9(7) 5 55 ?
O1 K2 O1 87.9(7) 6 55 ?
O1 K2 O1 158(4) 56 55 ?
K1 K2 K4 180.0 . . ?
O1 K2 K4 78.9(18) 5 . ?
O1 K2 K4 78.9(18) 6 . ?
O1 K2 K4 78.9(18) 56 . ?
O1 K2 K4 78.9(18) 55 . ?
K3 K2 O3 180.0 . . ?
O1 K2 O3 101.1(18) 5 . ?
O1 K2 O3 101.1(18) 6 . ?
O1 K2 O3 101.1(18) 56 . ?
O1 K2 O3 101.1(18) 55 . ?
K4 K2 O3 180.0 . . ?
K1 K2 Pr1 94.7(12) . 9 ?
K3 K2 Pr1 85.3(12) . 9 ?
O1 K2 Pr1 44.98(9) 5 9 ?
O1 K2 Pr1 132.5(9) 6 9 ?
O1 K2 Pr1 132.5(9) 56 9 ?
O1 K2 Pr1 44.98(9) 55 9 ?
K4 K2 Pr1 85.3(12) . 9 ?
O3 K2 Pr1 94.7(12) . 9 ?
K1 K2 Pr1 94.7(12) . 5 ?
K3 K2 Pr1 85.3(12) . 5 ?
O1 K2 Pr1 44.98(9) 5 5 ?
O1 K2 Pr1 132.5(9) 6 5 ?
O1 K2 Pr1 44.98(9) 56 5 ?
O1 K2 Pr1 132.5(9) 55 5 ?
K4 K2 Pr1 85.3(12) . 5 ?
O3 K2 Pr1 94.7(12) . 5 ?
Pr1 K2 Pr1 89.6(2) 9 5 ?
K1 K2 Pr1 94.7(12) . 58 ?
K3 K2 Pr1 85.3(12) . 58 ?
O1 K2 Pr1 132.5(9) 5 58 ?
O1 K2 Pr1 44.98(9) 6 58 ?
O1 K2 Pr1 44.98(9) 56 58 ?
O1 K2 Pr1 132.5(9) 55 58 ?
K4 K2 Pr1 85.3(12) . 58 ?
O3 K2 Pr1 94.7(12) . 58 ?
Pr1 K2 Pr1 171(2) 9 58 ?
Pr1 K2 Pr1 89.6(2) 5 58 ?
K1 K2 Pr1 94.7(12) . 6 ?
K3 K2 Pr1 85.3(12) . 6 ?
O1 K2 Pr1 132.5(9) 5 6 ?
O1 K2 Pr1 44.98(9) 6 6 ?
O1 K2 Pr1 132.5(9) 56 6 ?
O1 K2 Pr1 44.98(9) 55 6 ?
K4 K2 Pr1 85.3(12) . 6 ?
O3 K2 Pr1 94.7(12) . 6 ?
Pr1 K2 Pr1 89.6(2) 9 6 ?
Pr1 K2 Pr1 171(2) 5 6 ?
Pr1 K2 Pr1 89.6(2) 58 6 ?
K4 K3 K2 180.0 . . ?
K2 K3 K3 180.0 . 49_655 ?
K4 K3 K1 180.0 . . ?
K3 K3 K1 180.0 49_655 . ?
K4 K3 O1 119.7(4) . 6 ?
K2 K3 O1 60.3(4) . 6 ?
K3 K3 O1 119.7(4) 49_655 6 ?
K1 K3 O1 60.3(4) . 6 ?
K4 K3 O1 119.7(4) . 5 ?
K2 K3 O1 60.3(4) . 5 ?
K3 K3 O1 119.7(4) 49_655 5 ?
K1 K3 O1 60.3(4) . 5 ?
O1 K3 O1 120.7(8) 6 5 ?
K4 K3 O1 119.7(4) . 56 ?
K2 K3 O1 60.3(4) . 56 ?
K3 K3 O1 119.7(4) 49_655 56 ?
K1 K3 O1 60.3(4) . 56 ?
O1 K3 O1 75.8(3) 6 56 ?
O1 K3 O1 75.8(3) 5 56 ?
K4 K3 O1 119.7(4) . 55 ?
K2 K3 O1 60.3(4) . 55 ?
K3 K3 O1 119.7(4) 49_655 55 ?
K1 K3 O1 60.3(4) . 55 ?
O1 K3 O1 75.8(3) 6 55 ?
O1 K3 O1 75.8(3) 5 55 ?
O1 K3 O1 120.7(8) 56 55 ?
K4 K3 O2 72.9(4) . 81 ?
K2 K3 O2 107.1(4) . 81 ?
K3 K3 O2 72.9(4) 49_655 81 ?
K1 K3 O2 107.1(4) . 81 ?
O1 K3 O2 137.1(2) 6 81 ?
O1 K3 O2 63.74(5) 5 81 ?
O1 K3 O2 63.74(5) 56 81 ?
O1 K3 O2 137.1(2) 55 81 ?
K4 K3 O2 72.9(4) . 5 ?
K2 K3 O2 107.1(4) . 5 ?
K3 K3 O2 72.9(4) 49_655 5 ?
K1 K3 O2 107.1(4) . 5 ?
O1 K3 O2 137.1(2) 6 5 ?
O1 K3 O2 63.74(5) 5 5 ?
O1 K3 O2 137.1(2) 56 5 ?
O1 K3 O2 63.74(5) 55 5 ?
O2 K3 O2 85.1(2) 81 5 ?
K4 K3 O2 72.9(4) . 33_544 ?
K2 K3 O2 107.1(4) . 33_544 ?
K3 K3 O2 72.9(4) 49_655 33_544 ?
K1 K3 O2 107.1(4) . 33_544 ?
O1 K3 O2 63.74(5) 6 33_544 ?
O1 K3 O2 137.1(2) 5 33_544 ?
O1 K3 O2 137.1(2) 56 33_544 ?
O1 K3 O2 63.74(5) 55 33_544 ?
O2 K3 O2 145.9(7) 81 33_544 ?
O2 K3 O2 85.1(2) 5 33_544 ?
K4 K3 O2 72.9(4) . 53_655 ?
K2 K3 O2 107.1(4) . 53_655 ?
K3 K3 O2 72.9(4) 49_655 53_655 ?
K1 K3 O2 107.1(4) . 53_655 ?
O1 K3 O2 63.74(5) 6 53_655 ?
O1 K3 O2 137.1(2) 5 53_655 ?
O1 K3 O2 63.74(5) 56 53_655 ?
O1 K3 O2 137.1(2) 55 53_655 ?
O2 K3 O2 85.1(2) 81 53_655 ?
O2 K3 O2 145.9(7) 5 53_655 ?
O2 K3 O2 85.1(2) 33_544 53_655 ?
K3 K4 K3 180.0 49_655 . ?
K3 K4 K2 180.0 . 49_655 ?
K3 K4 K2 180.0 49_655 . ?
K2 K4 K2 180.0 49_655 . ?
K3 K4 O2 90.0 49_655 81 ?
K3 K4 O2 90.0 . 81 ?
K2 K4 O2 90.000(2) 49_655 81 ?
K2 K4 O2 90.000(2) . 81 ?
K3 K4 O2 90.0 49_655 33_544 ?
K3 K4 O2 90.0 . 33_544 ?
K2 K4 O2 90.000(2) 49_655 33_544 ?
K2 K4 O2 90.000(2) . 33_544 ?
O2 K4 O2 180.0 81 33_544 ?
K3 K4 O2 90.0 49_655 53_655 ?
K3 K4 O2 90.0 . 53_655 ?
K2 K4 O2 90.000(2) 49_655 53_655 ?
K2 K4 O2 90.000(2) . 53_655 ?
O2 K4 O2 90.0 81 53_655 ?
O2 K4 O2 90.0 33_544 53_655 ?
K3 K4 O2 90.0 49_655 5 ?
K3 K4 O2 90.0 . 5 ?
K2 K4 O2 90.000(2) 49_655 5 ?
K2 K4 O2 90.000(2) . 5 ?
O2 K4 O2 90.0 81 5 ?
O2 K4 O2 90.0 33_544 5 ?
O2 K4 O2 180.0 53_655 5 ?
K3 K4 O1 46.14(6) 49_655 54_655 ?
K3 K4 O1 133.86(6) . 54_655 ?
K2 K4 O1 46.14(6) 49_655 54_655 ?
K2 K4 O1 133.86(6) . 54_655 ?
O2 K4 O1 59.35(4) 81 54_655 ?
O2 K4 O1 120.65(4) 33_544 54_655 ?
O2 K4 O1 120.65(4) 53_655 54_655 ?
O2 K4 O1 59.35(4) 5 54_655 ?
K3 K4 O1 133.86(6) 49_655 6 ?
K3 K4 O1 46.14(6) . 6 ?
K2 K4 O1 133.86(6) 49_655 6 ?
K2 K4 O1 46.14(6) . 6 ?
O2 K4 O1 120.65(4) 81 6 ?
O2 K4 O1 59.35(4) 33_544 6 ?
O2 K4 O1 59.35(4) 53_655 6 ?
O2 K4 O1 120.65(4) 5 6 ?
O1 K4 O1 180.00(7) 54_655 6 ?
K3 K4 O1 133.86(6) 49_655 56 ?
K3 K4 O1 46.14(6) . 56 ?
K2 K4 O1 133.86(6) 49_655 56 ?
K2 K4 O1 46.14(6) . 56 ?
O2 K4 O1 59.35(4) 81 56 ?
O2 K4 O1 120.65(4) 33_544 56 ?
O2 K4 O1 59.35(4) 53_655 56 ?
O2 K4 O1 120.65(4) 5 56 ?
O1 K4 O1 118.69(7) 54_655 56 ?
O1 K4 O1 61.31(7) 6 56 ?
K3 K4 O1 46.14(6) 49_655 8_655 ?
K3 K4 O1 133.86(6) . 8_655 ?
K2 K4 O1 46.14(6) 49_655 8_655 ?
K2 K4 O1 133.86(6) . 8_655 ?
O2 K4 O1 120.65(4) 81 8_655 ?
O2 K4 O1 59.35(4) 33_544 8_655 ?
O2 K4 O1 120.65(4) 53_655 8_655 ?
O2 K4 O1 59.35(4) 5 8_655 ?
O1 K4 O1 61.31(7) 54_655 8_655 ?
O1 K4 O1 118.69(7) 6 8_655 ?
O1 K4 O1 180.00(9) 56 8_655 ?

loop_
_geom_bond_atom_site_label_1
_geom_bond_atom_site_label_2
_geom_bond_distance
_geom_bond_site_symmetry_2
_geom_bond_publ_flag
Pt1 O1 2.027(3) 81 ?
Pt1 O1 2.027(3) 9 ?
Pt1 O1 2.027(3) 77 ?
Pt1 O1 2.027(3) 5 ?
Pt1 O1 2.027(3) 73 ?
Pt1 O1 2.027(3) . ?
Pt1 Pr1 3.09807(11) . ?
Pt1 Pr1 3.09807(11) 73 ?
Pt1 Pr1 3.09807(11) 81 ?
Pt1 Pr1 3.09807(11) 5 ?
Pt1 Pr1 3.09807(11) 77 ?
Pt1 Pr1 3.09807(11) 9 ?
Pr1 O2 2.4843(2) 9 ?
Pr1 O2 2.4843(2) 77 ?
Pr1 O1 2.495(4) 77 ?
Pr1 O1 2.495(4) 30_455 ?
Pr1 O1 2.531(4) 59 ?
Pr1 O1 2.531(4) 52 ?
Pr1 O1 2.531(4) 9 ?
Pr1 O1 2.531(4) . ?
Pr1 Pt1 3.09807(11) 28_455 ?
Pr1 K4 3.4187(4) 25_455 ?
Pr1 K3 3.540(5) 73 ?
O1 K2 2.387(15) 9 ?
O1 Pr1 2.495(4) 81 ?
O1 Pr1 2.531(4) 5 ?
O1 K1 2.622(5) 9 ?
O1 K3 2.695(11) 9 ?
O1 K4 3.248(4) 9 ?
O2 Pr1 2.4843(2) 34_545 ?
O2 Pr1 2.4843(2) 6_556 ?
O2 Pr1 2.4843(2) 5 ?
O2 Pr1 2.4843(2) 81 ?
O2 K4 2.9903 9 ?
O2 K4 2.9902 29_545 ?
O2 K3 3.128(6) 77 ?
O2 K3 3.128(6) 9 ?
O2 K3 3.128(6) 29_545 ?
O2 K3 3.128(6) 57_556 ?
O3 K1 2.551(7) 57 ?
O3 K1 2.551(7) 9 ?
O3 K1 2.551(7) 53 ?
O3 K1 2.551(7) 49 ?
O3 K1 2.551(7) 5 ?
O3 K1 2.551(7) . ?
O3 K2 3.27(7) . ?
O3 K2 3.27(7) 57 ?
O3 K2 3.27(7) 49 ?
O3 K2 3.27(7) 5 ?
O3 K2 3.27(7) 53 ?
O3 K2 3.27(7) 9 ?
K1 K2 0.72(7) . ?
K1 K3 2.51(2) . ?
K1 O1 2.622(5) 5 ?
K1 O1 2.622(5) 6 ?
K1 O1 2.622(5) 56 ?
K1 O1 2.622(5) 55 ?
K1 K4 3.430(7) . ?
K1 K1 3.607(9) 57 ?
K1 K1 3.607(9) 53 ?
K1 K1 3.607(9) 9 ?
K1 K1 3.607(9) 5 ?
K2 K3 1.79(7) . ?
K2 O1 2.387(15) 5 ?
K2 O1 2.387(15) 6 ?
K2 O1 2.387(15) 56 ?
K2 O1 2.387(15) 55 ?
K2 K4 2.71(7) . ?
K2 Pr1 3.575(6) 9 ?
K2 Pr1 3.575(6) 5 ?
K2 Pr1 3.575(6) 58 ?
K2 Pr1 3.575(6) 6 ?
K3 K4 0.92(2) . ?
K3 K3 1.83(4) 49_655 ?
K3 O1 2.695(11) 6 ?
K3 O1 2.695(11) 5 ?
K3 O1 2.695(11) 56 ?
K3 O1 2.695(11) 55 ?
K3 O2 3.128(6) 81 ?
K3 O2 3.128(6) 5 ?
K3 O2 3.128(6) 33_544 ?
K3 O2 3.128(6) 53_655 ?
K4 K3 0.92(2) 49_655 ?
K4 K2 2.71(7) 49_655 ?
K4 O2 2.9903 81 ?
K4 O2 2.9903 33_544 ?
K4 O2 2.9903 53_655 ?
K4 O2 2.9903 5 ?
K4 O1 3.248(4) 54_655 ?
K4 O1 3.248(4) 6 ?
K4 O1 3.248(4) 56 ?
K4 O1 3.248(4) 8_655 ?
